data_7229542
loop_
_publ_author_name
'Seo, Sujin'
'Lee, Eunji'
'Ju, Huiyeong'
'Kim, Seulgi'
'Park, In-Hyeok'
'Jung, Jong Hwa'
'Lee, Shim Sung'

_publ_section_title
;
 Influence of mole-ratio on the coordination behaviour of a ditopic
 N2O2S2-macrocycle: endo/exocyclic silver(I) coordination polymer
 exhibiting desolvation-induced SCSC transformation
;
_journal_name_full CrystEngComm
_journal_paper_doi 10.1039/C7CE01540B
_journal_year 2017
_chemical_formula_moiety 'C25 H28 Ag N2 O2 S2, F6 P'
_chemical_formula_sum 'C25 H28 Ag F6 N2 O2 P S2'
_chemical_formula_weight 705.45
_chemical_name_systematic
; 
 ? 
;
_space_group_IT_number 2
_symmetry_cell_setting triclinic
_symmetry_space_group_name_Hall '-P 1'
_symmetry_space_group_name_H-M 'P -1'
_atom_sites_solution_hydrogens geom
_atom_sites_solution_primary direct
_atom_sites_solution_secondary difmap
_audit_creation_method SHELXL-2014
_audit_update_record
;
2017-10-23 deposited with the CCDC.
2017-11-09 downloaded from the CCDC.
;
_cell_angle_alpha 100.9770(10)
_cell_angle_beta 94.8970(10)
_cell_angle_gamma 94.9310(10)
_cell_formula_units_Z 2
_cell_length_a 7.9615(2)
_cell_length_b 11.8938(3)
_cell_length_c 14.6343(3)
_cell_measurement_reflns_used 9954
_cell_measurement_temperature 173(2)
_cell_measurement_theta_max 28.27
_cell_measurement_theta_min 2.82
_cell_volume 1348.02(6)
_computing_cell_refinement 'Bruker SAINT'
_computing_data_collection 'Bruker APEX2'
_computing_data_reduction 'Bruker SAINT'
_computing_molecular_graphics 'Bruker SHELXTL'
_computing_publication_material 'Bruker SHELXTL'
_computing_structure_refinement 'SHELXL-2014 (Sheldrick, 2008)'
_computing_structure_solution 'SHELXS-97 (Sheldrick, 2008)'
_diffrn_ambient_temperature 173(2)
_diffrn_measured_fraction_theta_full 0.999
_diffrn_measured_fraction_theta_max 0.999
_diffrn_measurement_device_type 'Bruker APEX-II CCD'
_diffrn_measurement_method '\f and \w scans'
_diffrn_radiation_monochromator graphite
_diffrn_radiation_source 'fine-focus sealed tube'
_diffrn_radiation_type MoK\a
_diffrn_radiation_wavelength 0.71073
_diffrn_reflns_av_R_equivalents 0.0242
_diffrn_reflns_av_sigmaI/netI 0.0235
_diffrn_reflns_limit_h_max 10
_diffrn_reflns_limit_h_min -10
_diffrn_reflns_limit_k_max 15
_diffrn_reflns_limit_k_min -15
_diffrn_reflns_limit_l_max 18
_diffrn_reflns_limit_l_min -18
_diffrn_reflns_number 19690
_diffrn_reflns_theta_full 27.00
_diffrn_reflns_theta_max 27.00
_diffrn_reflns_theta_min 1.43
_exptl_absorpt_coefficient_mu 1.031
_exptl_absorpt_correction_T_max 0.7391
_exptl_absorpt_correction_T_min 0.5756
_exptl_absorpt_correction_type multi-scan
_exptl_absorpt_process_details SADABS
_exptl_crystal_colour colourless
_exptl_crystal_density_diffrn 1.738
_exptl_crystal_density_method 'not measured'
_exptl_crystal_description block
_exptl_crystal_F_000 712
_exptl_crystal_size_max 0.60
_exptl_crystal_size_mid 0.34
_exptl_crystal_size_min 0.31
_refine_diff_density_max 0.473
_refine_diff_density_min -0.614
_refine_diff_density_rms 0.088
_refine_ls_extinction_method none
_refine_ls_goodness_of_fit_ref 1.058
_refine_ls_hydrogen_treatment constr
_refine_ls_matrix_type full
_refine_ls_number_parameters 352
_refine_ls_number_reflns 5882
_refine_ls_number_restraints 0
_refine_ls_restrained_S_all 1.058
_refine_ls_R_factor_all 0.0261
_refine_ls_R_factor_gt 0.0239
_refine_ls_shift/su_max 0.001
_refine_ls_shift/su_mean 0.000
_refine_ls_structure_factor_coef Fsqd
_refine_ls_weighting_details 'calc w=1/[\s^2^(Fo^2^)+(0.0305P)^2^+0.6932P] where P=(Fo^2^+2Fc^2^)/3'
_refine_ls_weighting_scheme calc
_refine_ls_wR_factor_gt 0.0601
_refine_ls_wR_factor_ref 0.0615
_reflns_number_gt 5491
_reflns_number_total 5882
_reflns_threshold_expression >2sigma(I)
_cod_data_source_file c7ce01540b2.cif
_cod_data_source_block 1
_cod_depositor_comments
;
The following automatic conversions were performed:

'_symmetry_cell_setting' value 'Triclinic' changed to 'triclinic'
according to
/home/data/users/saulius/crontab/automatic-downloads/rss-feeds/RSC/lib/dictionaries/cif_core.dic
dictionary named 'cif_core.dic' version 2.4.2 from 2011-04-26.

Automatic conversion script
Id: cif_fix_values 4973 2017-02-22 13:04:09Z antanas 
;
_cod_original_sg_symbol_H-M P-1
_cod_database_code 7229542
_shelx_f_squared_multiplier 1.000

loop_
_symmetry_equiv_pos_as_xyz
'x, y, z'
'-x, -y, -z'

loop_
_atom_site_label
_atom_site_type_symbol
_atom_site_fract_x
_atom_site_fract_y
_atom_site_fract_z
_atom_site_U_iso_or_equiv
_atom_site_adp_type
_atom_site_occupancy
_atom_site_symmetry_multiplicity
_atom_site_calc_flag
_atom_site_refinement_flags
Ag1 Ag 0.733608(18) 0.747787(11) 0.784540(9) 0.02452(5) Uani 1 1 d .
S2 S 0.41782(6) 0.66135(4) 0.76480(3) 0.02522(10) Uani 1 1 d .
S1 S 0.97710(6) 0.81424(4) 0.69382(3) 0.02667(10) Uani 1 1 d .
N1 N 0.73650(19) 0.88619(12) 0.92301(10) 0.0202(3) Uani 1 1 d .
N2 N 0.7447(2) 0.56838(14) 0.66683(11) 0.0277(3) Uani 1 1 d .
H2A H 0.8224 0.5242 0.6903 0.033 Uiso 1 1 calc R
O1 O 0.67930(16) 0.97639(11) 0.75483(8) 0.0248(3) Uani 1 1 d .
O2 O 0.72735(16) 0.66625(11) 0.95730(9) 0.0240(3) Uani 1 1 d .
C1 C 0.5756(2) 0.99454(16) 0.83005(12) 0.0238(4) Uani 1 1 d .
H1A H 0.4776 0.9347 0.8183 0.029 Uiso 1 1 calc R
H1B H 0.5322 1.0708 0.8354 0.029 Uiso 1 1 calc R
C2 C 0.6811(2) 0.98874(15) 0.91899(12) 0.0208(3) Uani 1 1 d .
C3 C 0.7092(2) 1.08056(15) 0.99440(12) 0.0243(4) Uani 1 1 d .
H3A H 0.6685 1.1523 0.9901 0.029 Uiso 1 1 calc R
C4 C 0.7979(2) 1.06581(16) 1.07632(12) 0.0267(4) Uani 1 1 d .
H4A H 0.8223 1.1283 1.1283 0.032 Uiso 1 1 calc R
C5 C 0.8504(2) 0.95935(16) 1.08158(12) 0.0252(4) Uani 1 1 d .
H5A H 0.9083 0.9468 1.1377 0.030 Uiso 1 1 calc R
C6 C 0.8169(2) 0.87107(15) 1.00346(12) 0.0210(3) Uani 1 1 d .
C7 C 0.8632(2) 0.75044(16) 1.00301(13) 0.0252(4) Uani 1 1 d .
H7A H 0.9659 0.7386 0.9703 0.030 Uiso 1 1 calc R
H7B H 0.8893 0.7406 1.0682 0.030 Uiso 1 1 calc R
C8 C 0.5782(2) 0.66367(14) 0.99864(13) 0.0227(4) Uani 1 1 d .
C9 C 0.5683(3) 0.70660(16) 1.09299(13) 0.0269(4) Uani 1 1 d .
H9A H 0.6662 0.7444 1.1321 0.032 Uiso 1 1 calc R
C10 C 0.4146(3) 0.69398(17) 1.12970(14) 0.0314(4) Uani 1 1 d .
H10A H 0.4080 0.7229 1.1943 0.038 Uiso 1 1 calc R
C11 C 0.2710(3) 0.63996(17) 1.07379(15) 0.0321(4) Uani 1 1 d .
H11A H 0.1660 0.6318 1.0995 0.038 Uiso 1 1 calc R
C12 C 0.2817(3) 0.59768(17) 0.97943(15) 0.0297(4) Uani 1 1 d .
H12A H 0.1830 0.5604 0.9408 0.036 Uiso 1 1 calc R
C13 C 0.4340(2) 0.60883(15) 0.94042(13) 0.0238(4) Uani 1 1 d .
C14 C 0.4446(3) 0.55630(15) 0.83974(13) 0.0259(4) Uani 1 1 d .
H14A H 0.3556 0.4907 0.8194 0.031 Uiso 1 1 calc R
H14B H 0.5562 0.5264 0.8331 0.031 Uiso 1 1 calc R
C15 C 0.4285(3) 0.57130(18) 0.65067(13) 0.0314(4) Uani 1 1 d .
H15A H 0.3228 0.5183 0.6340 0.038 Uiso 1 1 calc R
H15B H 0.4328 0.6212 0.6038 0.038 Uiso 1 1 calc R
C16 C 0.5788(3) 0.50011(17) 0.64368(14) 0.0326(4) Uani 1 1 d .
H16A H 0.5690 0.4450 0.6863 0.039 Uiso 1 1 calc R
H16B H 0.5730 0.4548 0.5791 0.039 Uiso 1 1 calc R
C17 C 0.8073(3) 0.60719(18) 0.58536(13) 0.0306(4) Uani 1 1 d .
H17A H 0.7230 0.6521 0.5591 0.037 Uiso 1 1 calc R
H17B H 0.8199 0.5392 0.5366 0.037 Uiso 1 1 calc R
C18 C 0.9760(3) 0.68071(18) 0.61017(14) 0.0324(4) Uani 1 1 d .
H18A H 1.0154 0.6992 0.5519 0.039 Uiso 1 1 calc R
H18B H 1.0593 0.6343 0.6354 0.039 Uiso 1 1 calc R
C19 C 0.8952(2) 0.91267(18) 0.62357(13) 0.0289(4) Uani 1 1 d .
H19A H 0.9286 0.9925 0.6583 0.035 Uiso 1 1 calc R
H19B H 0.9510 0.9031 0.5650 0.035 Uiso 1 1 calc R
C20 C 0.7075(2) 0.89837(16) 0.59818(12) 0.0247(4) Uani 1 1 d .
C21 C 0.6360(3) 0.85257(18) 0.50739(13) 0.0318(4) Uani 1 1 d .
H21A H 0.7080 0.8294 0.4602 0.038 Uiso 1 1 calc R
C22 C 0.4628(3) 0.83998(19) 0.48413(14) 0.0358(5) Uani 1 1 d .
H22A H 0.4161 0.8072 0.4219 0.043 Uiso 1 1 calc R
C23 C 0.3584(3) 0.87533(19) 0.55182(15) 0.0352(5) Uani 1 1 d .
H23A H 0.2392 0.8674 0.5359 0.042 Uiso 1 1 calc R
C24 C 0.4251(3) 0.92250(18) 0.64323(13) 0.0295(4) Uani 1 1 d .
H24A H 0.3523 0.9473 0.6895 0.035 Uiso 1 1 calc R
C25 C 0.5989(2) 0.93315(15) 0.66633(12) 0.0229(4) Uani 1 1 d .
P1 P 0.97239(7) 0.69848(4) 0.30578(3) 0.02831(11) Uani 1 1 d .
F1 F 1.00295(18) 0.79864(12) 0.39622(9) 0.0460(3) Uani 1 1 d .
F2 F 0.77247(17) 0.69818(14) 0.30667(10) 0.0537(4) Uani 1 1 d .
F3 F 0.9417(2) 0.59879(14) 0.21450(11) 0.0637(5) Uani 1 1 d .
F4 F 1.17092(17) 0.69343(14) 0.30447(11) 0.0535(4) Uani 1 1 d .
F5 F 0.9767(3) 0.79077(15) 0.24100(11) 0.0662(5) Uani 1 1 d .
F6 F 0.9681(2) 0.60440(14) 0.37014(12) 0.0633(4) Uani 1 1 d .

loop_
_atom_site_aniso_label
_atom_site_aniso_U_11
_atom_site_aniso_U_22
_atom_site_aniso_U_33
_atom_site_aniso_U_23
_atom_site_aniso_U_13
_atom_site_aniso_U_12
Ag1 0.03168(9) 0.02150(8) 0.01904(7) 0.00075(5) 0.00358(5) 0.00171(5)
S2 0.0268(2) 0.0228(2) 0.0262(2) 0.00530(17) 0.00097(18) 0.00438(18)
S1 0.0223(2) 0.0344(2) 0.0216(2) 0.00301(18) -0.00099(17) 0.00246(18)
N1 0.0201(7) 0.0213(7) 0.0186(7) 0.0028(5) 0.0017(6) 0.0011(6)
N2 0.0304(9) 0.0274(8) 0.0250(8) 0.0026(6) 0.0028(6) 0.0074(7)
O1 0.0221(6) 0.0334(7) 0.0176(6) 0.0040(5) 0.0006(5) -0.0008(5)
O2 0.0236(7) 0.0219(6) 0.0270(6) 0.0056(5) 0.0026(5) 0.0027(5)
C1 0.0264(9) 0.0245(8) 0.0207(8) 0.0034(7) 0.0029(7) 0.0068(7)
C2 0.0206(8) 0.0216(8) 0.0197(8) 0.0031(6) 0.0033(7) 0.0009(7)
C3 0.0276(10) 0.0205(8) 0.0240(8) 0.0017(7) 0.0061(7) 0.0007(7)
C4 0.0292(10) 0.0266(9) 0.0200(8) -0.0027(7) 0.0025(7) -0.0049(7)
C5 0.0233(9) 0.0320(9) 0.0193(8) 0.0054(7) 0.0002(7) -0.0023(7)
C6 0.0174(8) 0.0242(8) 0.0211(8) 0.0050(7) 0.0018(6) -0.0008(7)
C7 0.0217(9) 0.0277(9) 0.0262(9) 0.0069(7) -0.0014(7) 0.0027(7)
C8 0.0250(9) 0.0170(8) 0.0287(9) 0.0099(7) 0.0039(7) 0.0047(7)
C9 0.0322(10) 0.0242(9) 0.0262(9) 0.0100(7) 0.0018(8) 0.0042(8)
C10 0.0414(12) 0.0294(10) 0.0290(10) 0.0147(8) 0.0104(8) 0.0093(9)
C11 0.0303(11) 0.0316(10) 0.0410(11) 0.0183(9) 0.0123(9) 0.0075(8)
C12 0.0265(10) 0.0259(9) 0.0392(11) 0.0125(8) 0.0040(8) 0.0020(8)
C13 0.0267(9) 0.0181(8) 0.0284(9) 0.0090(7) 0.0020(7) 0.0032(7)
C14 0.0280(10) 0.0194(8) 0.0296(9) 0.0054(7) -0.0011(7) 0.0015(7)
C15 0.0304(10) 0.0344(10) 0.0254(9) 0.0004(8) -0.0019(8) -0.0024(8)
C16 0.0395(12) 0.0251(9) 0.0295(10) -0.0025(7) 0.0041(8) -0.0001(8)
C17 0.0355(11) 0.0329(10) 0.0214(9) -0.0004(7) 0.0041(8) 0.0046(8)
C18 0.0309(11) 0.0370(11) 0.0288(10) 0.0008(8) 0.0080(8) 0.0085(9)
C19 0.0263(10) 0.0358(10) 0.0268(9) 0.0102(8) 0.0067(8) 0.0019(8)
C20 0.0264(9) 0.0269(9) 0.0224(8) 0.0087(7) 0.0015(7) 0.0035(7)
C21 0.0392(12) 0.0350(10) 0.0215(9) 0.0053(8) 0.0029(8) 0.0076(9)
C22 0.0421(12) 0.0386(11) 0.0236(9) 0.0049(8) -0.0090(8) 0.0015(9)
C23 0.0277(10) 0.0434(12) 0.0339(11) 0.0119(9) -0.0065(8) -0.0001(9)
C24 0.0244(10) 0.0385(10) 0.0265(9) 0.0097(8) 0.0003(7) 0.0035(8)
C25 0.0254(9) 0.0243(8) 0.0196(8) 0.0081(7) -0.0002(7) 0.0009(7)
P1 0.0268(3) 0.0340(3) 0.0220(2) 0.00206(19) 0.00185(19) -0.0004(2)
F1 0.0479(8) 0.0517(8) 0.0300(6) -0.0081(6) -0.0021(6) 0.0007(6)
F2 0.0290(7) 0.0735(10) 0.0499(8) -0.0089(7) 0.0020(6) 0.0064(7)
F3 0.0510(9) 0.0677(10) 0.0534(9) -0.0312(8) 0.0188(7) -0.0172(8)
F4 0.0278(7) 0.0758(10) 0.0524(9) 0.0029(7) 0.0069(6) 0.0003(7)
F5 0.0907(13) 0.0676(10) 0.0433(8) 0.0302(8) -0.0080(8) -0.0024(9)
F6 0.0716(11) 0.0566(9) 0.0743(11) 0.0360(8) 0.0216(9) 0.0109(8)

loop_
_atom_type_symbol
_atom_type_description
_atom_type_scat_dispersion_real
_atom_type_scat_dispersion_imag
_atom_type_scat_source
C C 0.0033 0.0016 'International Tables Vol C Tables 4.2.6.8 and 6.1.1.4'
H H 0.0000 0.0000 'International Tables Vol C Tables 4.2.6.8 and 6.1.1.4'
N N 0.0061 0.0033 'International Tables Vol C Tables 4.2.6.8 and 6.1.1.4'
O O 0.0106 0.0060 'International Tables Vol C Tables 4.2.6.8 and 6.1.1.4'
F F 0.0171 0.0103 'International Tables Vol C Tables 4.2.6.8 and 6.1.1.4'
P P 0.1023 0.0942 'International Tables Vol C Tables 4.2.6.8 and 6.1.1.4'
S S 0.1246 0.1234 'International Tables Vol C Tables 4.2.6.8 and 6.1.1.4'
Ag Ag -0.8971 1.1015 'International Tables Vol C Tables 4.2.6.8 and 6.1.1.4'

loop_
_geom_angle_atom_site_label_1
_geom_angle_atom_site_label_2
_geom_angle_atom_site_label_3
_geom_angle
N1 Ag1 N2 165.28(5)
N1 Ag1 S1 107.58(4)
N2 Ag1 S1 79.85(4)
N1 Ag1 S2 99.92(4)
N2 Ag1 S2 79.38(4)
S1 Ag1 S2 143.328(15)
N1 Ag1 O2 62.55(4)
N2 Ag1 O2 102.99(5)
S1 Ag1 O2 133.17(3)
S2 Ag1 O2 81.09(3)
N1 Ag1 O1 65.70(4)
N2 Ag1 O1 129.02(4)
S1 Ag1 O1 72.64(3)
S2 Ag1 O1 98.18(3)
O2 Ag1 O1 127.18(3)
C15 S2 C14 100.37(9)
C15 S2 Ag1 94.90(7)
C14 S2 Ag1 96.84(7)
C18 S1 C19 103.85(10)
C18 S1 Ag1 97.37(7)
C19 S1 Ag1 107.51(6)
C6 N1 C2 118.99(15)
C6 N1 Ag1 120.51(12)
C2 N1 Ag1 119.68(11)
C16 N2 C17 112.28(16)
C16 N2 Ag1 112.01(11)
C17 N2 Ag1 105.08(11)
C25 O1 C1 117.33(14)
C25 O1 Ag1 91.84(10)
C1 O1 Ag1 91.72(9)
C8 O2 C7 117.24(14)
C8 O2 Ag1 118.70(10)
C7 O2 Ag1 92.39(9)
O1 C1 C2 108.44(15)
N1 C2 C3 122.00(16)
N1 C2 C1 115.58(15)
C3 C2 C1 122.26(16)
C2 C3 C4 118.79(17)
C5 C4 C3 119.28(16)
C4 C5 C6 118.75(17)
N1 C6 C5 122.11(17)
N1 C6 C7 114.97(15)
C5 C6 C7 122.90(16)
O2 C7 C6 111.02(15)
O2 C8 C9 123.57(17)
O2 C8 C13 115.83(16)
C9 C8 C13 120.52(17)
C10 C9 C8 119.57(19)
C11 C10 C9 120.94(19)
C10 C11 C12 119.17(19)
C11 C12 C13 121.32(19)
C12 C13 C8 118.47(17)
C12 C13 C14 120.28(17)
C8 C13 C14 121.13(17)
C13 C14 S2 111.36(12)
C16 C15 S2 115.16(14)
N2 C16 C15 114.26(16)
N2 C17 C18 112.12(16)
C17 C18 S1 116.13(14)
C20 C19 S1 115.99(13)
C21 C20 C25 118.20(18)
C21 C20 C19 121.64(17)
C25 C20 C19 120.16(17)
C22 C21 C20 121.47(19)
C23 C22 C21 119.46(19)
C22 C23 C24 120.8(2)
C25 C24 C23 119.42(19)
O1 C25 C24 124.64(17)
O1 C25 C20 114.69(16)
C24 C25 C20 120.67(17)
F5 P1 F4 90.48(10)
F5 P1 F1 90.25(9)
F4 P1 F1 90.72(8)
F5 P1 F2 91.21(10)
F4 P1 F2 177.75(9)
F1 P1 F2 90.77(8)
F5 P1 F6 179.39(10)
F4 P1 F6 89.39(9)
F1 P1 F6 90.34(9)
F2 P1 F6 88.91(9)
F5 P1 F3 89.26(10)
F4 P1 F3 89.30(8)
F1 P1 F3 179.52(10)
F2 P1 F3 89.23(8)
F6 P1 F3 90.14(10)

loop_
_geom_bond_atom_site_label_1
_geom_bond_atom_site_label_2
_geom_bond_distance
Ag1 N1 2.3520(14)
Ag1 N2 2.4874(16)
Ag1 S1 2.5925(5)
Ag1 S2 2.6038(5)
Ag1 O2 2.8777(13)
Ag1 O1 2.8964(13)
S2 C15 1.817(2)
S2 C14 1.8268(19)
S1 C18 1.810(2)
S1 C19 1.824(2)
N1 C6 1.342(2)
N1 C2 1.342(2)
N2 C16 1.468(3)
N2 C17 1.468(2)
O1 C25 1.378(2)
O1 C1 1.426(2)
O2 C8 1.379(2)
O2 C7 1.434(2)
C1 C2 1.504(2)
C2 C3 1.385(2)
C3 C4 1.387(3)
C4 C5 1.381(3)
C5 C6 1.387(2)
C6 C7 1.511(3)
C8 C9 1.389(3)
C8 C13 1.401(3)
C9 C10 1.385(3)
C10 C11 1.380(3)
C11 C12 1.389(3)
C12 C13 1.390(3)
C13 C14 1.500(3)
C15 C16 1.524(3)
C17 C18 1.514(3)
C19 C20 1.496(3)
C20 C21 1.388(3)
C20 C25 1.402(3)
C21 C22 1.381(3)
C22 C23 1.375(3)
C23 C24 1.389(3)
C24 C25 1.385(3)
P1 F5 1.5812(15)
P1 F4 1.5885(15)
P1 F1 1.5889(13)
P1 F2 1.5925(15)
P1 F6 1.5939(15)
P1 F3 1.5942(14)
